data_2215412
loop_
_publ_author_name
'Rao, Zhi-Kun'
'Zhang, Sui-Shuan'
'He, Yan-Ping'
'Zheng, Yong-Tang'
'Li, Cong'

_publ_section_title
;
 2-(Benzoylmethylsulfanyl)-6-benzyl-5-isopropylpyrimidin-4(3<i>H</i>)-one
;
_journal_coeditor_code CI2429
_journal_issue 10
_journal_name_full 'Acta Crystallographica Section E'
_journal_page_first o3942
_journal_page_last o3942
_journal_paper_doi 10.1107/S1600536807037610
_journal_volume 63
_journal_year 2007
_chemical_formula_iupac 'C22 H22 N2 O2 S'
_chemical_formula_moiety 'C22 H22 N2 O2 S'
_chemical_formula_sum 'C22 H22 N2 O2 S'
_chemical_formula_weight 378.48
_chemical_name_systematic
;
2-(Benzoylmethylsulfanyl)-6-benzyl-5-isopropylpyrimidin-4(3<i>H</i>)-one
;
_space_group_IT_number 14
_symmetry_cell_setting monoclinic
_symmetry_space_group_name_Hall '-P 2yn'
_symmetry_space_group_name_H-M 'P 1 21/n 1'
_atom_sites_solution_hydrogens geom
_atom_sites_solution_primary direct
_atom_sites_solution_secondary difmap
_audit_creation_method SHELXL97
_cell_angle_alpha 90.00
_cell_angle_beta 111.949(4)
_cell_angle_gamma 90.00
_cell_formula_units_Z 4
_cell_length_a 8.691(2)
_cell_length_b 23.223(6)
_cell_length_c 10.705(3)
_cell_measurement_temperature 298(2)
_cell_measurement_theta_max 27.02
_cell_measurement_theta_min 1.75
_cell_volume 2004.0(9)
_computing_cell_refinement 'SAINT (Bruker, 1998)'
_computing_data_collection 'SMART (Bruker, 1998)'
_computing_data_reduction SAINT
_computing_molecular_graphics 'SHELXTL (Bruker, 1998)'
_computing_publication_material SHELXTL
_computing_structure_refinement 'SHELXL97 (Sheldrick, 1997)'
_computing_structure_solution 'SHELXS97 (Sheldrick, 1997)'
_diffrn_ambient_temperature 298(2)
_diffrn_measured_fraction_theta_full 0.995
_diffrn_measured_fraction_theta_max 0.995
_diffrn_measurement_device_type 'Bruker SMART CCD area-detector'
_diffrn_measurement_method '\f and \w'
_diffrn_radiation_monochromator graphite
_diffrn_radiation_source 'fine-focus sealed tube'
_diffrn_radiation_type MoK\a
_diffrn_radiation_wavelength 0.71073
_diffrn_reflns_av_R_equivalents 0.1027
_diffrn_reflns_av_sigmaI/netI 0.1538
_diffrn_reflns_limit_h_max 11
_diffrn_reflns_limit_h_min -11
_diffrn_reflns_limit_k_max 29
_diffrn_reflns_limit_k_min -24
_diffrn_reflns_limit_l_max 13
_diffrn_reflns_limit_l_min -11
_diffrn_reflns_number 12473
_diffrn_reflns_theta_full 27.02
_diffrn_reflns_theta_max 27.02
_diffrn_reflns_theta_min 1.75
_diffrn_standards_number 0
_exptl_absorpt_coefficient_mu 0.180
_exptl_absorpt_correction_T_max 0.987
_exptl_absorpt_correction_T_min 0.961
_exptl_absorpt_correction_type multi-scan
_exptl_absorpt_process_details '(SADABS; Bruker, 1998)'
_exptl_crystal_colour colourless
_exptl_crystal_density_diffrn 1.254
_exptl_crystal_density_method 'not measured'
_exptl_crystal_description plate
_exptl_crystal_F_000 800
_exptl_crystal_size_max 0.30
_exptl_crystal_size_mid 0.19
_exptl_crystal_size_min 0.08
_refine_diff_density_max 0.189
_refine_diff_density_min -0.182
_refine_ls_extinction_method none
_refine_ls_goodness_of_fit_ref 0.996
_refine_ls_hydrogen_treatment constr
_refine_ls_matrix_type full
_refine_ls_number_parameters 244
_refine_ls_number_reflns 4358
_refine_ls_number_restraints 0
_refine_ls_restrained_S_all 0.996
_refine_ls_R_factor_all 0.2323
_refine_ls_R_factor_gt 0.0654
_refine_ls_shift/su_max 0.001
_refine_ls_shift/su_mean 0.000
_refine_ls_structure_factor_coef Fsqd
_refine_ls_weighting_details 'calc w = 1/[\s^2^(Fo^2^)+(0.039P)^2^] where P=(Fo^2^+2Fc^2^)'
_refine_ls_weighting_scheme calc
_refine_ls_wR_factor_gt 0.1012
_refine_ls_wR_factor_ref 0.1376
_reflns_number_gt 1348
_reflns_number_total 4358
_reflns_threshold_expression I>2\s(I)
_cod_data_source_file ci2429.cif
_cod_data_source_block I
_cod_original_cell_volume 2004.1(9)
_cod_original_sg_symbol_H-M 'P 21/n'
_cod_database_code 2215412
_cod_database_fobs_code 2215412

loop_
_symmetry_equiv_pos_as_xyz
'x, y, z'
'-x+1/2, y+1/2, -z+1/2'
'-x, -y, -z'
'x-1/2, -y-1/2, z-1/2'

loop_
_atom_site_type_symbol
_atom_site_label
_atom_site_fract_x
_atom_site_fract_y
_atom_site_fract_z
_atom_site_U_iso_or_equiv
_atom_site_adp_type
_atom_site_calc_flag
_atom_site_refinement_flags
_atom_site_occupancy
S S1 0.74405(15) 0.14324(5) 0.58050(11) 0.0803(4) Uani d . 1
O O1 0.5071(3) 0.23901(12) 0.4777(3) 0.0893(10) Uani d . 1
O O2 0.3701(3) -0.00995(11) 0.5886(2) 0.0705(8) Uani d . 1
N N1 0.5429(4) 0.06432(13) 0.6032(3) 0.0591(9) Uani d . 1
H H1A 0.5734 0.0479 0.5442 0.071 Uiso calc R 1
N N2 0.5769(4) 0.14324(13) 0.7453(3) 0.0720(10) Uani d . 1
C C1 0.6581(5) 0.31823(17) 0.5976(4) 0.0521(10) Uani d . 1
C C2 0.5386(5) 0.3564(2) 0.5210(4) 0.0753(13) Uani d . 1
H H2B 0.4443 0.3426 0.4523 0.090 Uiso calc R 1
C C3 0.5575(6) 0.4147(2) 0.5452(5) 0.0975(16) Uani d . 1
H H3A 0.4763 0.4401 0.4927 0.117 Uiso calc R 1
C C4 0.6947(7) 0.4352(2) 0.6456(6) 0.1010(17) Uani d . 1
H H4A 0.7071 0.4746 0.6611 0.121 Uiso calc R 1
C C5 0.8153(6) 0.3981(2) 0.7244(4) 0.0914(15) Uani d . 1
H H5A 0.9089 0.4122 0.7934 0.110 Uiso calc R 1
C C6 0.7952(5) 0.33933(19) 0.6994(4) 0.0718(12) Uani d . 1
H H6A 0.8760 0.3140 0.7525 0.086 Uiso calc R 1
C C7 0.6320(5) 0.25571(18) 0.5645(4) 0.0577(11) Uani d . 1
C C8 0.7706(5) 0.21571(14) 0.6419(4) 0.0666(12) Uani d . 1
H H8A 0.7811 0.2154 0.7353 0.080 Uiso calc R 1
H H8B 0.8735 0.2307 0.6391 0.080 Uiso calc R 1
C C9 0.6094(5) 0.11632(16) 0.6528(4) 0.0594(11) Uani d . 1
C C10 0.4286(5) 0.03664(18) 0.6432(4) 0.0588(11) Uani d . 1
C C11 0.3910(5) 0.06488(17) 0.7479(4) 0.0591(11) Uani d . 1
C C12 0.4662(6) 0.11664(18) 0.7929(4) 0.0717(13) Uani d . 1
C C13 0.2691(5) 0.03583(18) 0.7980(4) 0.0761(13) Uani d . 1
H H13A 0.2676 0.0580 0.8754 0.091 Uiso calc R 1
C C14 0.3136(5) -0.02547(18) 0.8449(4) 0.0980(15) Uani d . 1
H H14A 0.2296 -0.0413 0.8728 0.147 Uiso calc R 1
H H14B 0.4184 -0.0260 0.9193 0.147 Uiso calc R 1
H H14C 0.3212 -0.0481 0.7723 0.147 Uiso calc R 1
C C15 0.0966(6) 0.0379(2) 0.6919(5) 0.143(2) Uani d . 1
H H15A 0.0693 0.0769 0.6621 0.215 Uiso calc R 1
H H15B 0.0188 0.0238 0.7289 0.215 Uiso calc R 1
H H15C 0.0916 0.0143 0.6169 0.215 Uiso calc R 1
C C16 0.4398(6) 0.15025(17) 0.9048(4) 0.1119(18) Uani d . 1
H H16A 0.3314 0.1407 0.9053 0.134 Uiso calc R 1
H H16B 0.5221 0.1381 0.9904 0.134 Uiso calc R 1
C C17 0.4508(7) 0.21374(19) 0.8932(5) 0.0658(12) Uani d . 1
C C18 0.3165(7) 0.2464(3) 0.8216(5) 0.0944(16) Uani d . 1
H H18A 0.2148 0.2283 0.7786 0.113 Uiso calc R 1
C C19 0.3263(9) 0.3049(4) 0.8110(6) 0.118(2) Uani d . 1
H H19A 0.2322 0.3262 0.7624 0.142 Uiso calc R 1
C C20 0.4709(11) 0.3311(3) 0.8706(7) 0.112(2) Uani d . 1
H H20A 0.4779 0.3707 0.8610 0.135 Uiso calc R 1
C C21 0.6078(7) 0.3015(3) 0.9445(6) 0.1028(18) Uani d . 1
H H21A 0.7078 0.3205 0.9880 0.123 Uiso calc R 1
C C22 0.5972(7) 0.2424(3) 0.9547(4) 0.0835(14) Uani d . 1
H H22A 0.6919 0.2217 1.0046 0.100 Uiso calc R 1

loop_
_atom_site_aniso_label
_atom_site_aniso_U_11
_atom_site_aniso_U_22
_atom_site_aniso_U_33
_atom_site_aniso_U_12
_atom_site_aniso_U_13
_atom_site_aniso_U_23
S1 0.1087(9) 0.0565(8) 0.1015(9) -0.0011(7) 0.0689(8) -0.0034(7)
O1 0.070(2) 0.086(2) 0.088(2) -0.0099(18) 0.0023(17) -0.0288(18)
O2 0.094(2) 0.0537(19) 0.079(2) -0.0062(16) 0.0503(17) -0.0155(15)
N1 0.086(2) 0.045(2) 0.060(2) 0.0038(19) 0.0430(19) -0.0075(18)
N2 0.115(3) 0.051(2) 0.072(2) -0.011(2) 0.061(2) -0.0165(19)
C1 0.057(3) 0.051(3) 0.051(3) 0.005(2) 0.023(2) 0.008(2)
C2 0.085(3) 0.071(3) 0.073(3) -0.003(3) 0.032(3) -0.004(3)
C3 0.098(4) 0.085(5) 0.108(4) 0.021(4) 0.036(3) 0.017(3)
C4 0.137(6) 0.058(4) 0.127(5) 0.001(4) 0.071(4) 0.002(4)
C5 0.109(4) 0.071(4) 0.087(4) -0.032(3) 0.029(3) -0.018(3)
C6 0.081(3) 0.065(3) 0.064(3) -0.014(3) 0.022(3) -0.003(2)
C7 0.064(3) 0.058(3) 0.054(3) -0.005(3) 0.026(2) -0.002(2)
C8 0.081(3) 0.052(3) 0.069(3) -0.005(2) 0.030(2) 0.000(2)
C9 0.082(3) 0.045(3) 0.062(3) 0.007(2) 0.039(2) 0.003(2)
C10 0.071(3) 0.052(3) 0.061(3) 0.006(3) 0.033(2) 0.004(2)
C11 0.084(3) 0.049(3) 0.059(3) 0.004(2) 0.043(2) -0.004(2)
C12 0.121(4) 0.048(3) 0.067(3) 0.008(3) 0.058(3) -0.001(2)
C13 0.103(4) 0.063(3) 0.090(3) 0.002(3) 0.068(3) -0.009(3)
C14 0.129(4) 0.076(4) 0.107(4) -0.016(3) 0.065(3) 0.011(3)
C15 0.078(4) 0.191(6) 0.177(5) 0.037(4) 0.068(4) 0.058(5)
C16 0.220(6) 0.054(3) 0.107(4) -0.017(4) 0.112(4) -0.029(3)
C17 0.096(4) 0.057(3) 0.064(3) -0.002(3) 0.053(3) -0.016(3)
C18 0.095(4) 0.113(5) 0.072(4) 0.007(4) 0.027(3) -0.022(4)
C19 0.128(6) 0.142(7) 0.089(4) 0.068(5) 0.045(4) 0.021(5)
C20 0.175(7) 0.079(5) 0.121(6) 0.024(5) 0.098(6) 0.004(4)
C21 0.101(5) 0.104(5) 0.121(5) -0.031(4) 0.061(4) -0.047(4)
C22 0.089(4) 0.084(4) 0.078(3) 0.019(3) 0.033(3) -0.011(3)

loop_
_atom_type_symbol
_atom_type_description
_atom_type_scat_dispersion_real
_atom_type_scat_dispersion_imag
_atom_type_scat_source
C C 0.0033 0.0016 'International Tables Vol C Tables 4.2.6.8 and 6.1.1.4'
H H 0.0000 0.0000 'International Tables Vol C Tables 4.2.6.8 and 6.1.1.4'
N N 0.0061 0.0033 'International Tables Vol C Tables 4.2.6.8 and 6.1.1.4'
O O 0.0106 0.0060 'International Tables Vol C Tables 4.2.6.8 and 6.1.1.4'
S S 0.1246 0.1234 'International Tables Vol C Tables 4.2.6.8 and 6.1.1.4'

loop_
_geom_angle_atom_site_label_1
_geom_angle_atom_site_label_2
_geom_angle_atom_site_label_3
_geom_angle
C9 S1 C8 100.97(18)
C9 N1 C10 122.9(3)
C9 N1 H1A 118.5
C10 N1 H1A 118.5
C9 N2 C12 116.5(3)
C6 C1 C2 118.8(4)
C6 C1 C7 123.2(4)
C2 C1 C7 118.1(4)
C3 C2 C1 120.7(4)
C3 C2 H2B 119.7
C1 C2 H2B 119.7
C4 C3 C2 120.1(5)
C4 C3 H3A 119.9
C2 C3 H3A 119.9
C3 C4 C5 120.5(5)
C3 C4 H4A 119.7
C5 C4 H4A 119.7
C4 C5 C6 119.0(4)
C4 C5 H5A 120.5
C6 C5 H5A 120.5
C1 C6 C5 120.9(4)
C1 C6 H6A 119.5
C5 C6 H6A 119.5
O1 C7 C1 120.8(4)
O1 C7 C8 122.3(4)
C1 C7 C8 116.8(4)
C7 C8 S1 114.4(3)
C7 C8 H8A 108.7
S1 C8 H8A 108.7
C7 C8 H8B 108.7
S1 C8 H8B 108.7
H8A C8 H8B 107.6
N2 C9 N1 123.3(3)
N2 C9 S1 122.9(3)
N1 C9 S1 113.8(3)
O2 C10 N1 118.4(4)
O2 C10 C11 126.2(4)
N1 C10 C11 115.4(4)
C12 C11 C10 117.2(4)
C12 C11 C13 124.9(4)
C10 C11 C13 117.8(4)
C11 C12 N2 124.5(3)
C11 C12 C16 122.5(4)
N2 C12 C16 113.0(4)
C15 C13 C14 109.9(4)
C15 C13 C11 110.5(4)
C14 C13 C11 114.3(3)
C15 C13 H13A 107.3
C14 C13 H13A 107.3
C11 C13 H13A 107.3
C13 C14 H14A 109.5
C13 C14 H14B 109.5
H14A C14 H14B 109.5
C13 C14 H14C 109.5
H14A C14 H14C 109.5
H14B C14 H14C 109.5
C13 C15 H15A 109.5
C13 C15 H15B 109.5
H15A C15 H15B 109.5
C13 C15 H15C 109.5
H15A C15 H15C 109.5
H15B C15 H15C 109.5
C17 C16 C12 114.2(3)
C17 C16 H16A 108.7
C12 C16 H16A 108.7
C17 C16 H16B 108.7
C12 C16 H16B 108.7
H16A C16 H16B 107.6
C18 C17 C22 116.6(4)
C18 C17 C16 122.1(6)
C22 C17 C16 121.3(5)
C17 C18 C19 122.1(6)
C17 C18 H18A 118.9
C19 C18 H18A 118.9
C20 C19 C18 119.5(7)
C20 C19 H19A 120.3
C18 C19 H19A 120.3
C19 C20 C21 121.4(7)
C19 C20 H20A 119.3
C21 C20 H20A 119.3
C20 C21 C22 118.9(6)
C20 C21 H21A 120.6
C22 C21 H21A 120.6
C17 C22 C21 121.5(5)
C17 C22 H22A 119.3
C21 C22 H22A 119.3

loop_
_geom_bond_atom_site_label_1
_geom_bond_atom_site_label_2
_geom_bond_distance
S1 C9 1.743(4)
S1 C8 1.790(3)
O1 C7 1.199(4)
O2 C10 1.244(4)
N1 C9 1.358(4)
N1 C10 1.379(4)
N1 H1A 0.86
N2 C9 1.288(4)
N2 C12 1.391(4)
C1 C6 1.370(5)
C1 C2 1.379(5)
C1 C7 1.491(5)
C2 C3 1.376(5)
C2 H2B 0.93
C3 C4 1.358(5)
C3 H3A 0.93
C4 C5 1.376(5)
C4 H4A 0.93
C5 C6 1.389(5)
C5 H5A 0.93
C6 H6A 0.93
C7 C8 1.502(5)
C8 H8A 0.97
C8 H8B 0.97
C10 C11 1.438(4)
C11 C12 1.367(5)
C11 C13 1.514(5)
C12 C16 1.518(5)
C13 C15 1.506(5)
C13 C14 1.511(5)
C13 H13A 0.98
C14 H14A 0.96
C14 H14B 0.96
C14 H14C 0.96
C15 H15A 0.96
C15 H15B 0.96
C15 H15C 0.96
C16 C17 1.486(5)
C16 H16A 0.97
C16 H16B 0.97
C17 C18 1.362(6)
C17 C22 1.367(5)
C18 C19 1.370(7)
C18 H18A 0.93
C19 C20 1.325(7)
C19 H19A 0.93
C20 C21 1.344(6)
C20 H20A 0.93
C21 C22 1.383(6)
C21 H21A 0.93
C22 H22A 0.93

loop_
_geom_hbond_atom_site_label_D
_geom_hbond_atom_site_label_H
_geom_hbond_atom_site_label_A
_geom_hbond_site_symmetry_A
_geom_hbond_distance_DH
_geom_hbond_distance_HA
_geom_hbond_distance_DA
_geom_hbond_angle_DHA
_geom_hbond_publ_flag
N1 H1A O2 3_656 0.86 1.89 2.747(4) 177 y
C6 H6A O1 4_666 0.93 2.56 3.388(5) 148 y
C8 H8A N2 . 0.97 2.47 2.879(5) 105 y
C14 H14C O2 . 0.96 2.34 2.984(5) 124 y

loop_
_cod_related_entry_id
_cod_related_entry_database
_cod_related_entry_code
1 ChemSpider 21123443
